data_8101534
loop_
_publ_author_name
'Wiest, Thomas'
'Eickmeier, Henning'
'Reuter, Hans'
'Blachnik, Roger'

_publ_section_title
;
Crystal structure of bis(trimethylphenylammonium) tetrabromocobaltate, 
[Me~3~PhN]~2~[CoBr~4~], and of bis(trimethylphenylammonium) 
tetrachlorocobaltate, [Me~3~PhN]~2~[CoCl~4~]
;
_journal_issue 3
_journal_name_full 'Zeitschrift f\"ur Kristallographie - New Crystal Structures'
_journal_page_first 394
_journal_page_last 396
_journal_volume 214
_journal_year 1999
_chemical_formula_structural '[Me3 Ph N]2[Co Br4]'
_chemical_formula_sum 'C18 H28 Br4 Co N2'
_chemical_formula_weight 650.99
_space_group_IT_number 15
_symmetry_cell_setting monoclinic
_symmetry_space_group_name_Hall '-C 2yc'
_symmetry_space_group_name_H-M 'C 1 2/c 1'
_cell_angle_alpha 90.00
_cell_angle_beta 94.460(10)
_cell_angle_gamma 90.00
_cell_formula_units_Z 8
_cell_length_a 15.994(3)
_cell_length_b 9.780(2)
_cell_length_c 31.354(4)
_cell_measurement_temperature 293(2)
_cell_volume 4889.6(15)
_diffrn_ambient_temperature 293(2)
_exptl_crystal_density_diffrn 1.769
_refine_ls_R_factor_obs 0.0542
_refine_ls_wR_factor_obs 0.1039
_cod_depositor_comments
;
The following automatic conversions were performed:
'_symmetry_cell_setting' value 'Monoclinic' changed to 'monoclinic'
according to '/home/saulius/struct/CIF-dictionaries/cif_core.dic'
dictionary named 'cif_core.dic' version 2.4.1 from 2010-06-29.

Automatic conversion script
Id: cif_fix_enum 1527 2010-12-29 10:47:43Z saulius 
;
_cod_original_sg_symbol_H-M 'C 2/c'
_cod_database_code 8101534

loop_
_symmetry_equiv_pos_as_xyz
'x, y, z'
'-x, y, -z+1/2'
'x+1/2, y+1/2, z'
'-x+1/2, y+1/2, -z+1/2'
'-x, -y, -z'
'x, -y, z-1/2'
'-x+1/2, -y+1/2, -z'
'x+1/2, -y+1/2, z-1/2'

loop_
_atom_site_aniso_label
_atom_site_aniso_U_11
_atom_site_aniso_U_22
_atom_site_aniso_U_33
_atom_site_aniso_U_23
_atom_site_aniso_U_13
_atom_site_aniso_U_12
Co1 0.0344(6) 0.0550(7) 0.0510(6) -0.0024(5) 0.0031(4) 0.0004(5)
Br1 0.0425(5) 0.0821(7) 0.0688(6) -0.0096(5) -0.0103(4) 0.0044(5)
Br3 0.0841(7) 0.0585(6) 0.0639(6) -0.0085(5) 0.0094(5) 0.0024(5)
Br4 0.0687(6) 0.0602(6) 0.0747(6) 0.0145(5) 0.0003(5) -0.0035(5)
Br5 0.0399(5) 0.1124(9) 0.0852(7) -0.0078(6) 0.0186(4) -0.0033(6)
N1 0.043(4) 0.053(4) 0.047(4) -0.007(3) 0.007(3) -0.001(3)
C11 0.045(5) 0.062(5) 0.032(4) -0.009(4) 0.002(3) 0.011(5)
C12 0.066(6) 0.074(6) 0.058(5) 0.003(5) 0.011(4) 0.016(5)
C13 0.060(7) 0.129(11) 0.074(7) -0.002(7) 0.018(5) 0.045(8)
C14 0.038(6) 0.145(12) 0.080(7) 0.002(8) 0.014(5) 0.010(8)
C15 0.053(6) 0.113(9) 0.088(7) -0.010(7) 0.013(5) -0.019(7)
C16 0.051(6) 0.071(7) 0.080(6) -0.009(5) 0.011(5) -0.003(5)
C17 0.051(5) 0.113(8) 0.053(5) -0.011(5) 0.016(4) 0.006(6)
C18 0.058(6) 0.102(8) 0.068(6) 0.013(6) -0.005(5) 0.019(6)
C19 0.061(6) 0.076(7) 0.123(9) -0.025(6) 0.008(6) -0.010(6)
N2 0.069(6) 0.098(7) 0.067(5) 0.013(5) 0.018(4) 0.011(5)
C21 0.045(5) 0.067(6) 0.057(5) 0.006(4) 0.010(4) -0.002(4)
C22 0.070(7) 0.149(10) 0.051(6) -0.005(6) -0.003(5) -0.041(7)
C23 0.102(9) 0.157(12) 0.057(6) -0.020(7) 0.029(6) -0.043(9)
C24 0.068(7) 0.108(9) 0.093(8) -0.027(7) 0.033(6) -0.027(7)
C25 0.058(6) 0.085(7) 0.103(8) -0.016(7) -0.004(6) -0.026(6)
C26 0.061(6) 0.077(6) 0.058(5) -0.003(5) -0.004(5) 0.006(5)
C27 0.111(7) 0.199(10) 0.146(8) 0.052(7) 0.069(6) 0.025(7)
C28 0.111(7) 0.199(10) 0.146(8) 0.052(7) 0.069(6) 0.025(7)
C29 0.111(7) 0.199(10) 0.146(8) 0.052(7) 0.069(6) 0.025(7)

loop_
_atom_site_label
_atom_site_type_symbol
_atom_site_fract_x
_atom_site_fract_y
_atom_site_fract_z
_atom_site_U_iso_or_equiv
_atom_site_thermal_displace_type
_atom_site_occupancy
_atom_site_calc_flag
_atom_site_refinement_flags
_atom_site_disorder_group
Co1 Co 0.32124(6) 0.69182(11) 0.37058(3) 0.0468(3) Uani 1 d . .
Br1 Br 0.20586(5) 0.66250(10) 0.31765(3) 0.0652(3) Uani 1 d . .
Br3 Br 0.30007(6) 0.90370(10) 0.40747(3) 0.0687(3) Uani 1 d . .
Br4 Br 0.32399(6) 0.50998(10) 0.42208(3) 0.0681(3) Uani 1 d . .
Br5 Br 0.44849(6) 0.69597(12) 0.33445(3) 0.0784(3) Uani 1 d . .
N1 N 0.2045(4) 0.1893(6) 0.3099(2) 0.047(2) Uani 1 d . .
C11 C 0.2976(5) 0.1912(9) 0.3058(2) 0.046(2) Uani 1 d . .
C12 C 0.3418(6) 0.0715(10) 0.3040(3) 0.065(2) Uani 1 d . .
H12 H 0.3152(6) -0.0129(10) 0.3047(3) 0.110(7) Uiso 1 calc R .
C13 C 0.4279(7) 0.0812(15) 0.3009(3) 0.087(3) Uani 1 d . .
H13 H 0.4589(7) 0.0012(15) 0.2991(3) 0.110(7) Uiso 1 calc R .
C14 C 0.4678(6) 0.2014(16) 0.3006(3) 0.087(4) Uani 1 d . .
H14 H 0.5257(6) 0.2043(16) 0.2992(3) 0.110(7) Uiso 1 calc R .
C15 C 0.4229(6) 0.3200(13) 0.3025(3) 0.084(3) Uani 1 d . .
H15 H 0.4497(6) 0.4042(13) 0.3015(3) 0.110(7) Uiso 1 calc R .
C16 C 0.3368(5) 0.3136(10) 0.3059(3) 0.067(2) Uani 1 d . .
H16 H 0.3062(5) 0.3937(10) 0.3083(3) 0.110(7) Uiso 1 calc R .
C17 C 0.1886(5) 0.2361(11) 0.3541(3) 0.072(3) Uani 1 d . .
H171 H 0.2122(5) 0.3255(11) 0.3590(3) 0.110(7) Uiso 1 calc R .
H172 H 0.2141(5) 0.1733(11) 0.3747(3) 0.110(7) Uiso 1 calc R .
H173 H 0.1292(5) 0.2396(11) 0.3568(3) 0.110(7) Uiso 1 calc R .
C18 C 0.1615(6) 0.2843(11) 0.2786(3) 0.076(3) Uani 1 d . .
H181 H 0.1843(6) 0.3745(11) 0.2828(3) 0.110(7) Uiso 1 calc R .
H182 H 0.1026(6) 0.2859(11) 0.2827(3) 0.110(7) Uiso 1 calc R .
H183 H 0.1696(6) 0.2541(11) 0.2501(3) 0.110(7) Uiso 1 calc R .
C19 C 0.1684(6) 0.0531(10) 0.3026(4) 0.086(3) Uani 1 d . .
H191 H 0.1955(6) -0.0102(10) 0.3226(4) 0.110(7) Uiso 1 calc R .
H192 H 0.1764(6) 0.0242(10) 0.2740(4) 0.110(7) Uiso 1 calc R .
H193 H 0.1095(6) 0.0560(10) 0.3066(4) 0.110(7) Uiso 1 calc R .
N2 N 0.0581(5) 0.7638(10) 0.4534(2) 0.077(2) Uani 1 d . .
C21 C -0.0093(5) 0.7319(9) 0.4803(3) 0.056(2) Uani 1 d . .
C22 C 0.0067(6) 0.7484(13) 0.5236(3) 0.090(4) Uani 1 d . .
H22 H 0.0592(6) 0.7777(13) 0.5347(3) 0.110(7) Uiso 1 calc R .
C23 C -0.0553(8) 0.7214(13) 0.5503(3) 0.104(4) Uani 1 d . .
H23 H -0.0440(8) 0.7307(13) 0.5797(3) 0.110(7) Uiso 1 calc R .
C24 C -0.1321(7) 0.6815(11) 0.5346(4) 0.088(3) Uani 1 d . .
H24 H -0.1741(7) 0.6655(11) 0.5529(4) 0.110(7) Uiso 1 calc R .
C25 C -0.1474(6) 0.6653(10) 0.4921(4) 0.083(3) Uani 1 d . .
H25 H -0.2002(6) 0.6370(10) 0.4811(4) 0.110(7) Uiso 1 calc R .
C26 C -0.0862(6) 0.6899(10) 0.4648(3) 0.066(2) Uani 1 d . .
H26 H -0.0976(6) 0.6777(10) 0.4355(3) 0.110(7) Uiso 1 calc R .
C27 C 0.1395(8) 0.7078(16) 0.4695(4) 0.149(4) Uani 1 d . .
H271 H 0.1530(8) 0.7391(16) 0.4982(4) 0.110(7) Uiso 1 calc R .
H272 H 0.1819(8) 0.7380(16) 0.4516(4) 0.110(7) Uiso 1 calc R .
H273 H 0.1369(8) 0.6097(16) 0.4692(4) 0.110(7) Uiso 1 calc R .
C28 C 0.0685(8) 0.9125(16) 0.4493(4) 0.149(4) Uani 1 d . .
H281 H 0.0804(8) 0.9519(16) 0.4772(4) 0.110(7) Uiso 1 calc R .
H282 H 0.0179(8) 0.9515(16) 0.4361(4) 0.110(7) Uiso 1 calc R .
H283 H 0.1142(8) 0.9310(16) 0.4320(4) 0.110(7) Uiso 1 calc R .
C29 C 0.0407(8) 0.7142(16) 0.4104(4) 0.149(4) Uani 1 d . .
H291 H 0.0865(8) 0.7372(16) 0.3937(4) 0.110(7) Uiso 1 calc R .
H292 H -0.0099(8) 0.7557(16) 0.3980(4) 0.110(7) Uiso 1 calc R .
H293 H 0.0339(8) 0.6167(16) 0.4109(4) 0.110(7) Uiso 1 calc R .

loop_
_geom_bond_atom_site_label_1
_geom_bond_atom_site_label_2
_geom_bond_distance
_geom_bond_site_symmetry_2
_geom_bond_publ_flag
Co1 Br4 2.4003(14) . ?
Co1 Br1 2.4011(13) . ?
Co1 Br5 2.4053(14) . ?
Co1 Br3 2.4098(15) . ?
N1 C19 1.462(11) . ?
N1 C18 1.480(10) . ?
N1 C17 1.500(9) . ?
N1 C11 1.504(9) . ?
C11 C16 1.352(11) . ?
C11 C12 1.371(11) . ?
C12 C13 1.391(13) . ?
C13 C14 1.34(2) . ?
C14 C15 1.368(15) . ?
C15 C16 1.390(12) . ?
N2 C29 1.44(2) . ?
N2 C21 1.452(10) . ?
N2 C27 1.465(14) . ?
N2 C28 1.47(2) . ?
C21 C26 1.350(11) . ?
C21 C22 1.371(11) . ?
C22 C23 1.372(13) . ?
C23 C24 1.346(14) . ?
C24 C25 1.345(14) . ?
C25 C26 1.370(13) . ?
